data_7026308
loop_
_publ_author_name
'Hellmann, Benjamin J.'
'Mix, Andreas'
'Neumann, Beate'
'Stammler, Hans-Georg'
'Mitzel, Norbert W.'

_publ_section_title
;
 Trinuclear pyridyl functionalised hydroxylaminato complexes of aluminium,
 gallium and indium.
;
_journal_issue 30
_journal_name_full 'Dalton transactions (Cambridge, England : 2003)'
_journal_page_first 7073
_journal_page_last 7079
_journal_paper_doi 10.1039/c0dt00334d
_journal_volume 39
_journal_year 2010
_chemical_formula_moiety 'C22 H40 In3 N3 O'
_chemical_formula_sum 'C22 H40 In3 N3 O'
_chemical_formula_weight 707.03
_chemical_name_systematic ?
_space_group_IT_number 15
_symmetry_cell_setting monoclinic
_symmetry_space_group_name_Hall '-C 2yc'
_symmetry_space_group_name_H-M 'C 1 2/c 1'
_atom_sites_solution_hydrogens geom
_atom_sites_solution_primary direct
_atom_sites_solution_secondary difmap
_audit_creation_method SHELXL-97
_cell_angle_alpha 90.00
_cell_angle_beta 94.012(12)
_cell_angle_gamma 90.00
_cell_formula_units_Z 8
_cell_length_a 37.505(5)
_cell_length_b 8.0398(18)
_cell_length_c 18.7351(15)
_cell_measurement_reflns_used 218
_cell_measurement_temperature 100(2)
_cell_measurement_theta_max 21.075
_cell_measurement_theta_min 4.301
_cell_volume 5635.4(15)
_computing_cell_refinement 'Dirax/lsq (Duisenberg & Schreurs, 1989-2000)'
_computing_data_collection 'Collect, Bruker AXS, 2004'
_computing_data_reduction 'EVALCCD (Duisenberg,1998,Thesis.Utrecht University.'
_computing_molecular_graphics 'SHELXTL-PLUS (1990)'
_computing_publication_material 'SHELXL-97 (Sheldrick, 1997)'
_computing_structure_refinement 'SHELXL-97 (Sheldrick, 1997)'
_computing_structure_solution 'SHELXS-97 (Sheldrick, 1990)'
_diffrn_ambient_temperature 100(2)
_diffrn_measured_fraction_theta_full 0.999
_diffrn_measured_fraction_theta_max 0.999
_diffrn_measurement_device_type KappaCCD
_diffrn_measurement_method CCD
_diffrn_radiation_monochromator graphite
_diffrn_radiation_source 'fine-focus sealed tube'
_diffrn_radiation_type MoK\a
_diffrn_radiation_wavelength 0.71073
_diffrn_reflns_av_R_equivalents 0.0286
_diffrn_reflns_av_sigmaI/netI 0.0170
_diffrn_reflns_limit_h_max 52
_diffrn_reflns_limit_h_min -52
_diffrn_reflns_limit_k_max 11
_diffrn_reflns_limit_k_min -10
_diffrn_reflns_limit_l_max 25
_diffrn_reflns_limit_l_min -26
_diffrn_reflns_number 63464
_diffrn_reflns_theta_full 30.00
_diffrn_reflns_theta_max 30.00
_diffrn_reflns_theta_min 3.01
_exptl_absorpt_coefficient_mu 2.450
_exptl_absorpt_correction_T_max 0.6400
_exptl_absorpt_correction_T_min 0.5269
_exptl_absorpt_correction_type multi-scan
_exptl_absorpt_process_details 'SADABS - Bruker Nonius area detector scaling and absorption correction - V2.10'
_exptl_crystal_colour Colourless
_exptl_crystal_density_diffrn 1.667
_exptl_crystal_density_method 'not measured'
_exptl_crystal_description fragment
_exptl_crystal_F_000 2784
_exptl_crystal_size_max 0.30
_exptl_crystal_size_mid 0.28
_exptl_crystal_size_min 0.20
_refine_diff_density_max 0.499
_refine_diff_density_min -0.572
_refine_diff_density_rms 0.087
_refine_ls_extinction_method none
_refine_ls_goodness_of_fit_ref 1.117
_refine_ls_hydrogen_treatment constr
_refine_ls_matrix_type full
_refine_ls_number_parameters 270
_refine_ls_number_reflns 8223
_refine_ls_number_restraints 0
_refine_ls_restrained_S_all 1.117
_refine_ls_R_factor_all 0.0258
_refine_ls_R_factor_gt 0.0176
_refine_ls_shift/su_max 0.002
_refine_ls_shift/su_mean 0.000
_refine_ls_structure_factor_coef Fsqd
_refine_ls_weighting_details 'calc w=1/[\s^2^(Fo^2^)+(0.0089P)^2^+9.0144P] where P=(Fo^2^+2Fc^2^)/3'
_refine_ls_weighting_scheme calc
_refine_ls_wR_factor_gt 0.0343
_refine_ls_wR_factor_ref 0.0371
_reflns_number_gt 7106
_reflns_number_total 8223
_reflns_threshold_expression >2sigma(I)
_cod_data_source_file c0dt00334d.txt
_cod_data_source_block compound3
_cod_depositor_comments
;
The following automatic conversions were performed:
'_atom_site_symetry_multiplicity' tag replaced with
'_atom_site_symmetry_multiplicity'.

Automatic conversion script
Id: cif_correct_tags 1440 2010-10-19 06:21:57Z saulius 

The following automatic conversions were performed:

'_symmetry_cell_setting' value 'Monoclinic' changed to 'monoclinic'
according to /home/saulius/struct/CIF-dictionaries/cif_core.dic
dictionary named 'cif_core.dic' version 2.4.2 from 2011-04-26.

Automatic conversion script
Id: cif_fix_values 1891 2012-01-12 08:04:46Z andrius 
;
_cod_original_sg_symbol_H-M 'C 2/c'
_cod_database_code 7026308

loop_
_symmetry_equiv_pos_as_xyz
'x, y, z'
'-x, y, -z+1/2'
'x+1/2, y+1/2, z'
'-x+1/2, y+1/2, -z+1/2'
'-x, -y, -z'
'x, -y, z-1/2'
'-x+1/2, -y+1/2, -z'
'x+1/2, -y+1/2, z-1/2'

loop_
_atom_site_label
_atom_site_type_symbol
_atom_site_fract_x
_atom_site_fract_y
_atom_site_fract_z
_atom_site_U_iso_or_equiv
_atom_site_adp_type
_atom_site_occupancy
_atom_site_symmetry_multiplicity
_atom_site_calc_flag
_atom_site_refinement_flags
In1 In 0.183623(3) 0.016403(14) 0.252728(6) 0.01397(3) Uani 1 1 d .
In2 In 0.210868(3) -0.155511(14) 0.438707(6) 0.01405(3) Uani 1 1 d .
In3 In 0.041690(3) 0.342050(16) 0.367743(6) 0.01894(3) Uani 1 1 d .
O1 O 0.17002(3) -0.03896(14) 0.35952(6) 0.0148(2) Uani 1 1 d .
N1 N 0.13130(3) -0.03055(17) 0.35923(7) 0.0139(2) Uani 1 1 d .
N2 N 0.12928(4) -0.08381(18) 0.20138(7) 0.0164(3) Uani 1 1 d .
N3 N 0.08662(4) 0.41262(18) 0.45970(7) 0.0173(3) Uani 1 1 d .
C1 C 0.11803(4) -0.2008(2) 0.36318(9) 0.0173(3) Uani 1 1 d .
H1A H 0.0921 -0.1993 0.3698 0.021 Uiso 1 1 calc R
H1B H 0.1302 -0.2582 0.4048 0.021 Uiso 1 1 calc R
C2 C 0.12489(5) -0.2952(2) 0.29442(9) 0.0189(3) Uani 1 1 d .
H2A H 0.1510 -0.3089 0.2911 0.023 Uiso 1 1 calc R
H2B H 0.1141 -0.4074 0.2961 0.023 Uiso 1 1 calc R
C3 C 0.10933(4) -0.2041(2) 0.22925(9) 0.0175(3) Uani 1 1 d .
C4 C 0.07503(5) -0.2385(2) 0.19970(10) 0.0223(4) Uani 1 1 d .
H4 H 0.0611 -0.3225 0.2200 0.027 Uiso 1 1 calc R
C5 C 0.06124(5) -0.1500(2) 0.14051(10) 0.0242(4) Uani 1 1 d .
H5 H 0.0378 -0.1719 0.1203 0.029 Uiso 1 1 calc R
C6 C 0.08210(5) -0.0294(2) 0.11140(9) 0.0216(3) Uani 1 1 d .
H6 H 0.0735 0.0313 0.0702 0.026 Uiso 1 1 calc R
C7 C 0.11576(4) 0.0007(2) 0.14370(8) 0.0194(3) Uani 1 1 d .
H7 H 0.1300 0.0848 0.1243 0.023 Uiso 1 1 calc R
C8 C 0.12215(4) 0.0678(2) 0.42086(8) 0.0148(3) Uani 1 1 d .
H8A H 0.1338 0.0193 0.4652 0.018 Uiso 1 1 calc R
H8B H 0.0960 0.0652 0.4247 0.018 Uiso 1 1 calc R
C9 C 0.13447(4) 0.2480(2) 0.41303(9) 0.0163(3) Uani 1 1 d .
H9A H 0.1609 0.2519 0.4165 0.020 Uiso 1 1 calc R
H9B H 0.1259 0.2904 0.3653 0.020 Uiso 1 1 calc R
C10 C 0.12056(4) 0.3571(2) 0.46977(8) 0.0161(3) Uani 1 1 d .
C11 C 0.14170(5) 0.3955(2) 0.53175(9) 0.0235(4) Uani 1 1 d .
H11 H 0.1655 0.3553 0.5380 0.028 Uiso 1 1 calc R
C12 C 0.12777(6) 0.4924(3) 0.58406(10) 0.0301(4) Uani 1 1 d .
H12 H 0.1418 0.5185 0.6267 0.036 Uiso 1 1 calc R
C13 C 0.09324(6) 0.5508(2) 0.57360(10) 0.0289(4) Uani 1 1 d .
H13 H 0.0832 0.6185 0.6086 0.035 Uiso 1 1 calc R
C14 C 0.07366(5) 0.5085(2) 0.51107(9) 0.0239(4) Uani 1 1 d .
H14 H 0.0499 0.5489 0.5038 0.029 Uiso 1 1 calc R
C15 C 0.17547(5) 0.2789(2) 0.23996(9) 0.0194(3) Uani 1 1 d .
H15A H 0.1498 0.3025 0.2344 0.029 Uiso 1 1 calc R
H15B H 0.1868 0.3172 0.1974 0.029 Uiso 1 1 calc R
H15C H 0.1861 0.3371 0.2822 0.029 Uiso 1 1 calc R
C16 C 0.22088(5) -0.1692(2) 0.22377(10) 0.0266(4) Uani 1 1 d .
H16A H 0.2316 -0.1355 0.1798 0.040 Uiso 1 1 calc R
H16B H 0.2084 -0.2755 0.2159 0.040 Uiso 1 1 calc R
H16C H 0.2397 -0.1817 0.2624 0.040 Uiso 1 1 calc R
C17 C 0.20971(5) -0.4126(2) 0.40079(10) 0.0230(4) Uani 1 1 d .
H17A H 0.2263 -0.4799 0.4316 0.035 Uiso 1 1 calc R
H17B H 0.2169 -0.4162 0.3515 0.035 Uiso 1 1 calc R
H17C H 0.1854 -0.4571 0.4023 0.035 Uiso 1 1 calc R
C18 C 0.19061(5) -0.1199(2) 0.54439(9) 0.0230(4) Uani 1 1 d .
H18A H 0.2088 -0.1551 0.5814 0.035 Uiso 1 1 calc R
H18B H 0.1689 -0.1867 0.5480 0.035 Uiso 1 1 calc R
H18C H 0.1850 -0.0022 0.5511 0.035 Uiso 1 1 calc R
C19 C 0.25226(5) 0.0159(3) 0.40896(10) 0.0262(4) Uani 1 1 d .
H19A H 0.2470 0.1279 0.4261 0.039 Uiso 1 1 calc R
H19B H 0.2529 0.0176 0.3568 0.039 Uiso 1 1 calc R
H19C H 0.2755 -0.0205 0.4307 0.039 Uiso 1 1 calc R
C20 C 0.06534(5) 0.2680(2) 0.26978(9) 0.0239(4) Uani 1 1 d .
H20A H 0.0463 0.2448 0.2325 0.036 Uiso 1 1 calc R
H20B H 0.0798 0.1678 0.2788 0.036 Uiso 1 1 calc R
H20C H 0.0805 0.3581 0.2539 0.036 Uiso 1 1 calc R
C21 C 0.01526(5) 0.5840(3) 0.36471(12) 0.0337(5) Uani 1 1 d .
H21A H 0.0013 0.5971 0.3189 0.051 Uiso 1 1 calc R
H21B H 0.0333 0.6722 0.3699 0.051 Uiso 1 1 calc R
H21C H -0.0006 0.5913 0.4039 0.051 Uiso 1 1 calc R
C22 C 0.01594(6) 0.1520(3) 0.42884(12) 0.0390(5) Uani 1 1 d .
H22A H 0.0194 0.1776 0.4800 0.059 Uiso 1 1 calc R
H22B H 0.0265 0.0433 0.4196 0.059 Uiso 1 1 calc R
H22C H -0.0097 0.1494 0.4145 0.059 Uiso 1 1 calc R

loop_
_atom_site_aniso_label
_atom_site_aniso_U_11
_atom_site_aniso_U_22
_atom_site_aniso_U_33
_atom_site_aniso_U_23
_atom_site_aniso_U_13
_atom_site_aniso_U_12
In1 0.01101(5) 0.01764(6) 0.01338(5) -0.00092(4) 0.00160(3) 0.00017(4)
In2 0.01196(5) 0.01606(6) 0.01411(5) 0.00258(4) 0.00084(4) 0.00061(4)
In3 0.01490(5) 0.02280(6) 0.01912(6) 0.00143(5) 0.00120(4) 0.00182(4)
O1 0.0098(5) 0.0195(6) 0.0152(5) 0.0014(4) 0.0014(4) 0.0027(4)
N1 0.0103(5) 0.0145(6) 0.0169(6) -0.0013(5) 0.0017(5) 0.0001(5)
N2 0.0147(6) 0.0192(7) 0.0153(6) -0.0041(5) 0.0009(5) -0.0009(5)
N3 0.0196(7) 0.0157(7) 0.0169(6) -0.0018(5) 0.0037(5) 0.0002(5)
C1 0.0177(7) 0.0146(8) 0.0197(7) 0.0020(6) 0.0015(6) -0.0020(6)
C2 0.0204(8) 0.0137(8) 0.0222(8) -0.0013(6) -0.0011(6) -0.0007(6)
C3 0.0178(7) 0.0141(8) 0.0206(8) -0.0053(6) 0.0018(6) 0.0002(6)
C4 0.0195(8) 0.0182(8) 0.0289(9) -0.0017(7) -0.0007(7) -0.0046(7)
C5 0.0177(8) 0.0255(9) 0.0286(9) -0.0047(7) -0.0048(7) -0.0037(7)
C6 0.0203(8) 0.0268(9) 0.0170(7) -0.0024(7) -0.0027(6) -0.0012(7)
C7 0.0173(7) 0.0264(9) 0.0147(7) -0.0011(7) 0.0019(6) -0.0021(7)
C8 0.0142(7) 0.0152(8) 0.0153(7) 0.0005(6) 0.0029(6) 0.0014(6)
C9 0.0144(7) 0.0177(8) 0.0171(7) -0.0014(6) 0.0031(6) 0.0000(6)
C10 0.0180(7) 0.0142(8) 0.0163(7) -0.0011(6) 0.0030(6) -0.0033(6)
C11 0.0226(8) 0.0260(9) 0.0214(8) -0.0029(7) -0.0023(7) -0.0068(7)
C12 0.0400(11) 0.0311(11) 0.0188(8) -0.0057(8) -0.0005(7) -0.0119(9)
C13 0.0441(11) 0.0233(10) 0.0205(8) -0.0083(7) 0.0106(8) -0.0045(8)
C14 0.0290(9) 0.0197(9) 0.0241(8) -0.0018(7) 0.0092(7) 0.0038(7)
C15 0.0220(8) 0.0190(8) 0.0175(8) 0.0024(6) 0.0032(6) -0.0007(7)
C16 0.0231(9) 0.0315(10) 0.0262(9) -0.0025(8) 0.0084(7) 0.0088(8)
C17 0.0253(9) 0.0179(9) 0.0255(9) 0.0009(7) -0.0010(7) 0.0023(7)
C18 0.0222(8) 0.0312(10) 0.0160(8) 0.0037(7) 0.0039(6) 0.0049(7)
C19 0.0208(8) 0.0304(10) 0.0274(9) 0.0074(8) 0.0015(7) -0.0067(7)
C20 0.0252(9) 0.0272(10) 0.0187(8) -0.0023(7) -0.0021(7) 0.0016(7)
C21 0.0282(10) 0.0374(12) 0.0357(11) 0.0040(9) 0.0025(8) 0.0164(9)
C22 0.0307(10) 0.0490(14) 0.0374(11) 0.0088(10) 0.0020(9) -0.0164(10)

loop_
_atom_type_symbol
_atom_type_description
_atom_type_scat_dispersion_real
_atom_type_scat_dispersion_imag
_atom_type_scat_source
C C 0.0033 0.0016 'International Tables Vol C Tables 4.2.6.8 and 6.1.1.4'
H H 0.0000 0.0000 'International Tables Vol C Tables 4.2.6.8 and 6.1.1.4'
N N 0.0061 0.0033 'International Tables Vol C Tables 4.2.6.8 and 6.1.1.4'
O O 0.0106 0.0060 'International Tables Vol C Tables 4.2.6.8 and 6.1.1.4'
In In -0.7276 1.3100 'International Tables Vol C Tables 4.2.6.8 and 6.1.1.4'

loop_
_geom_angle_atom_site_label_1
_geom_angle_atom_site_label_2
_geom_angle_atom_site_label_3
_geom_angle
C16 In1 C15 138.49(7)
C16 In1 O1 107.08(6)
C15 In1 O1 105.48(5)
C16 In1 N2 102.79(7)
C15 In1 N2 100.38(6)
O1 In1 N2 93.15(5)
C19 In2 C17 120.93(7)
C19 In2 C18 116.59(7)
C17 In2 C18 114.67(7)
C19 In2 O1 91.84(6)
C17 In2 O1 100.47(6)
C18 In2 O1 106.11(5)
C22 In3 C20 118.28(9)
C22 In3 C21 114.98(9)
C20 In3 C21 115.65(8)
C22 In3 N3 95.96(7)
C20 In3 N3 111.35(6)
C21 In3 N3 95.92(7)
N1 O1 In1 106.83(8)
N1 O1 In2 130.76(8)
In1 O1 In2 120.24(5)
O1 N1 C8 108.19(11)
O1 N1 C1 107.47(12)
C8 N1 C1 111.59(12)
C7 N2 C3 118.96(14)
C7 N2 In1 115.21(11)
C3 N2 In1 125.40(11)
C10 N3 C14 118.18(15)
C10 N3 In3 129.21(11)
C14 N3 In3 112.23(11)
N1 C1 C2 110.11(13)
N1 C1 H1A 109.6
C2 C1 H1A 109.6
N1 C1 H1B 109.6
C2 C1 H1B 109.6
H1A C1 H1B 108.2
C3 C2 C1 111.23(14)
C3 C2 H2A 109.4
C1 C2 H2A 109.4
C3 C2 H2B 109.4
C1 C2 H2B 109.4
H2A C2 H2B 108.0
N2 C3 C4 120.69(16)
N2 C3 C2 117.91(14)
C4 C3 C2 121.36(15)
C5 C4 C3 119.89(17)
C5 C4 H4 120.1
C3 C4 H4 120.1
C6 C5 C4 119.07(16)
C6 C5 H5 120.5
C4 C5 H5 120.5
C5 C6 C7 118.35(16)
C5 C6 H6 120.8
C7 C6 H6 120.8
N2 C7 C6 123.01(16)
N2 C7 H7 118.5
C6 C7 H7 118.5
N1 C8 C9 110.34(13)
N1 C8 H8A 109.6
C9 C8 H8A 109.6
N1 C8 H8B 109.6
C9 C8 H8B 109.6
H8A C8 H8B 108.1
C10 C9 C8 111.30(13)
C10 C9 H9A 109.4
C8 C9 H9A 109.4
C10 C9 H9B 109.4
C8 C9 H9B 109.4
H9A C9 H9B 108.0
N3 C10 C11 121.27(15)
N3 C10 C9 117.77(14)
C11 C10 C9 120.93(15)
C12 C11 C10 119.61(17)
C12 C11 H11 120.2
C10 C11 H11 120.2
C13 C12 C11 119.27(17)
C13 C12 H12 120.4
C11 C12 H12 120.4
C12 C13 C14 118.34(17)
C12 C13 H13 120.8
C14 C13 H13 120.8
N3 C14 C13 123.32(18)
N3 C14 H14 118.3
C13 C14 H14 118.3
In1 C15 H15A 109.5
In1 C15 H15B 109.5
H15A C15 H15B 109.5
In1 C15 H15C 109.5
H15A C15 H15C 109.5
H15B C15 H15C 109.5
In1 C16 H16A 109.5
In1 C16 H16B 109.5
H16A C16 H16B 109.5
In1 C16 H16C 109.5
H16A C16 H16C 109.5
H16B C16 H16C 109.5
In2 C17 H17A 109.5
In2 C17 H17B 109.5
H17A C17 H17B 109.5
In2 C17 H17C 109.5
H17A C17 H17C 109.5
H17B C17 H17C 109.5
In2 C18 H18A 109.5
In2 C18 H18B 109.5
H18A C18 H18B 109.5
In2 C18 H18C 109.5
H18A C18 H18C 109.5
H18B C18 H18C 109.5
In2 C19 H19A 109.5
In2 C19 H19B 109.5
H19A C19 H19B 109.5
In2 C19 H19C 109.5
H19A C19 H19C 109.5
H19B C19 H19C 109.5
In3 C20 H20A 109.5
In3 C20 H20B 109.5
H20A C20 H20B 109.5
In3 C20 H20C 109.5
H20A C20 H20C 109.5
H20B C20 H20C 109.5
In3 C21 H21A 109.5
In3 C21 H21B 109.5
H21A C21 H21B 109.5
In3 C21 H21C 109.5
H21A C21 H21C 109.5
H21B C21 H21C 109.5
In3 C22 H22A 109.5
In3 C22 H22B 109.5
H22A C22 H22B 109.5
In3 C22 H22C 109.5
H22A C22 H22C 109.5
H22B C22 H22C 109.5

loop_
_geom_bond_atom_site_label_1
_geom_bond_atom_site_label_2
_geom_bond_distance
In1 C16 2.1404(18)
In1 C15 2.1437(18)
In1 O1 2.1457(11)
In1 N2 2.3353(14)
In2 C19 2.1775(18)
In2 C17 2.1853(19)
In2 C18 2.1886(17)
In2 O1 2.2600(11)
In3 C22 2.175(2)
In3 C20 2.1764(18)
In3 C21 2.182(2)
In3 N3 2.3923(14)
O1 N1 1.4536(16)
N1 C8 1.460(2)
N1 C1 1.460(2)
N2 C7 1.345(2)
N2 C3 1.350(2)
N3 C10 1.350(2)
N3 C14 1.350(2)
C1 C2 1.532(2)
C1 H1A 0.9900
C1 H1B 0.9900
C2 C3 1.506(2)
C2 H2A 0.9900
C2 H2B 0.9900
C3 C4 1.392(2)
C4 C5 1.387(3)
C4 H4 0.9500
C5 C6 1.382(3)
C5 H5 0.9500
C6 C7 1.382(2)
C6 H6 0.9500
C7 H7 0.9500
C8 C9 1.530(2)
C8 H8A 0.9900
C8 H8B 0.9900
C9 C10 1.500(2)
C9 H9A 0.9900
C9 H9B 0.9900
C10 C11 1.394(2)
C11 C12 1.383(3)
C11 H11 0.9500
C12 C13 1.379(3)
C12 H12 0.9500
C13 C14 1.381(3)
C13 H13 0.9500
C14 H14 0.9500
C15 H15A 0.9800
C15 H15B 0.9800
C15 H15C 0.9800
C16 H16A 0.9800
C16 H16B 0.9800
C16 H16C 0.9800
C17 H17A 0.9800
C17 H17B 0.9800
C17 H17C 0.9800
C18 H18A 0.9800
C18 H18B 0.9800
C18 H18C 0.9800
C19 H19A 0.9800
C19 H19B 0.9800
C19 H19C 0.9800
C20 H20A 0.9800
C20 H20B 0.9800
C20 H20C 0.9800
C21 H21A 0.9800
C21 H21B 0.9800
C21 H21C 0.9800
C22 H22A 0.9800
C22 H22B 0.9800
C22 H22C 0.9800
